data_4512075
loop_
_publ_author_name
'Knorr, Michael'
'Khatyr, Abderrahim'
'Dini Aleo, Ahmed'
'El Yaagoubi, Anass'
'Strohmann, Carsten'
'Kubicki, Marek M.'
'Rousselin, Yoann'
'Aly, Shawkat M.'
'Fortin, Daniel'
'Lapprand, Antony'
'Harvey, Pierre D.'

_publ_section_title
;
 Copper(I) Halides (X = Br, I) Coordinated to Bis(arylthio)methane
 Ligands: Aryl Substitution and Halide Effects on the Dimensionality,
 Cluster Size, and Luminescence Properties of the Coordination Polymers
;
_journal_issue 11
_journal_name_full 'Crystal Growth &amp; Design'
_journal_page_first 5373
_journal_paper_doi 10.1021/cg500905z
_journal_volume 14
_journal_year 2014
_chemical_formula_sum 'C15 H16 Cu2 I2 S2'
_chemical_formula_weight 641.28
_chemical_name_systematic
;
 ?
;
_space_group_IT_number 15
_symmetry_cell_setting monoclinic
_symmetry_Int_Tables_number 15
_symmetry_space_group_name_Hall '-C 2yc'
_symmetry_space_group_name_H-M 'C 1 2/c 1'
_atom_sites_solution_hydrogens geom
_atom_sites_solution_primary direct
_atom_sites_solution_secondary difmap
_audit_creation_method SHELXL-97
_cell_angle_alpha 90.00
_cell_angle_beta 123.171(11)
_cell_angle_gamma 90.00
_cell_formula_units_Z 8
_cell_length_a 20.913(19)
_cell_length_b 13.424(11)
_cell_length_c 15.628(11)
_cell_measurement_temperature 173(2)
_cell_volume 3672(5)
_computing_structure_refinement 'SHELXL-97 (Sheldrick, 1997)'
_diffrn_ambient_temperature 173(2)
_diffrn_measured_fraction_theta_full 1.000
_diffrn_measured_fraction_theta_max 1.000
_diffrn_radiation_monochromator graphite
_diffrn_radiation_source 'fine-focus sealed tube'
_diffrn_radiation_type MoK\a
_diffrn_radiation_wavelength 0.71073
_diffrn_reflns_av_R_equivalents 0.0712
_diffrn_reflns_av_sigmaI/netI 0.0461
_diffrn_reflns_limit_h_max 22
_diffrn_reflns_limit_h_min -25
_diffrn_reflns_limit_k_max 16
_diffrn_reflns_limit_k_min -16
_diffrn_reflns_limit_l_max 19
_diffrn_reflns_limit_l_min -19
_diffrn_reflns_number 21185
_diffrn_reflns_theta_full 26.00
_diffrn_reflns_theta_max 26.00
_diffrn_reflns_theta_min 1.91
_exptl_absorpt_coefficient_mu 5.896
_exptl_absorpt_correction_T_max 0.5901
_exptl_absorpt_correction_T_min 0.3851
_exptl_absorpt_correction_type multi-scan
_exptl_crystal_density_diffrn 2.320
_exptl_crystal_density_method 'not measured'
_exptl_crystal_F_000 2416
_exptl_crystal_size_max 0.20
_exptl_crystal_size_mid 0.10
_exptl_crystal_size_min 0.10
_refine_diff_density_max 0.952
_refine_diff_density_min -0.594
_refine_diff_density_rms 0.156
_refine_ls_extinction_method none
_refine_ls_goodness_of_fit_ref 1.056
_refine_ls_hydrogen_treatment mixed
_refine_ls_matrix_type full
_refine_ls_number_parameters 192
_refine_ls_number_reflns 3628
_refine_ls_number_restraints 0
_refine_ls_restrained_S_all 1.056
_refine_ls_R_factor_all 0.0561
_refine_ls_R_factor_gt 0.0526
_refine_ls_shift/su_max 0.001
_refine_ls_shift/su_mean 0.000
_refine_ls_structure_factor_coef Fsqd
_refine_ls_weighting_details 'calc w=1/[\s^2^(Fo^2^)+(0.0144P)^2^+119.7724P] where P=(Fo^2^+2Fc^2^)/3'
_refine_ls_weighting_scheme calc
_refine_ls_wR_factor_gt 0.1064
_refine_ls_wR_factor_ref 0.1081
_reflns_number_gt 3465
_reflns_number_total 3628
_reflns_threshold_expression >2sigma(I)
_cod_data_source_file cg500905z_si_003.cif
_cod_data_source_block mk290907_compound_2
_cod_depositor_comments 'Adding full bibliography for 4512075--4512092.cif.'
_cod_original_sg_symbol_H-M 'C 2/c'
_cod_database_code 4512075

loop_
_symmetry_equiv_pos_as_xyz
'x, y, z'
'-x, y, -z+1/2'
'x+1/2, y+1/2, z'
'-x+1/2, y+1/2, -z+1/2'
'-x, -y, -z'
'x, -y, z-1/2'
'-x+1/2, -y+1/2, -z'
'x+1/2, -y+1/2, z-1/2'

loop_
_atom_site_label
_atom_site_type_symbol
_atom_site_fract_x
_atom_site_fract_y
_atom_site_fract_z
_atom_site_U_iso_or_equiv
_atom_site_adp_type
_atom_site_occupancy
_atom_site_symmetry_multiplicity
_atom_site_calc_flag
_atom_site_refinement_flags
C1 C 0.9083(5) 0.1277(6) 0.4370(6) 0.0270(18) Uani 1 1 d .
H1A H 0.9534 0.1719 0.4737 0.032 Uiso 1 1 calc R
H1B H 0.9274 0.0583 0.4485 0.032 Uiso 1 1 calc R
C2 C 0.8611(5) 0.2873(6) 0.2968(7) 0.031(2) Uani 1 1 d .
C3 C 0.9251(6) 0.3415(7) 0.3613(8) 0.042(2) Uani 1 1 d .
H3 H 0.9715 0.3085 0.4089 0.050 Uiso 1 1 calc R
C4 C 0.9223(6) 0.4443(7) 0.3574(7) 0.038(2) Uani 1 1 d .
H4 H 0.9664 0.4815 0.4052 0.045 Uiso 1 1 calc R
C5 C 0.8564(6) 0.4942(7) 0.2851(8) 0.042(2) Uani 1 1 d .
C6 C 0.8540(7) 0.6066(8) 0.2814(10) 0.052(3) Uani 1 1 d .
H6A H 0.8271 0.6288 0.2101 0.078 Uiso 1 1 calc R
H6B H 0.9063 0.6329 0.3191 0.078 Uiso 1 1 calc R
H6C H 0.8272 0.6312 0.3126 0.078 Uiso 1 1 calc R
C7 C 0.7921(6) 0.4385(7) 0.2180(8) 0.042(2) Uani 1 1 d .
H7 H 0.7464 0.4715 0.1680 0.051 Uiso 1 1 calc R
C8 C 0.7937(5) 0.3346(7) 0.2229(7) 0.038(2) Uani 1 1 d .
H8 H 0.7495 0.2968 0.1767 0.046 Uiso 1 1 calc R
C9 C 0.8531(5) -0.2730(6) 0.0118(6) 0.0254(18) Uani 1 1 d .
C10 C 0.9149(5) -0.3211(7) 0.0955(7) 0.036(2) Uani 1 1 d .
H10 H 0.9581 -0.2843 0.1459 0.043 Uiso 1 1 calc R
C11 C 0.9118(6) -0.4240(7) 0.1037(7) 0.041(2) Uani 1 1 d .
H11 H 0.9536 -0.4569 0.1609 0.049 Uiso 1 1 calc R
C12 C 0.8498(5) -0.4802(7) 0.0312(7) 0.033(2) Uani 1 1 d .
C13 C 0.8504(7) -0.5916(8) 0.0399(9) 0.051(3) Uani 1 1 d .
H13A H 0.7978 -0.6161 0.0054 0.076 Uiso 1 1 calc R
H13B H 0.8786 -0.6106 0.1122 0.076 Uiso 1 1 calc R
H13C H 0.8751 -0.6208 0.0077 0.076 Uiso 1 1 calc R
C14 C 0.7885(5) -0.4302(7) -0.0493(8) 0.040(2) Uani 1 1 d .
H14 H 0.7446 -0.4667 -0.0987 0.048 Uiso 1 1 calc R
C15 C 0.7899(5) -0.3282(7) -0.0592(7) 0.032(2) Uani 1 1 d .
H15 H 0.7471 -0.2955 -0.1152 0.039 Uiso 1 1 calc R
Cu1 Cu 0.94600(7) 0.08428(9) 0.26999(9) 0.0344(3) Uani 1 1 d .
Cu2 Cu 0.93888(7) -0.06359(9) 0.14968(8) 0.0328(3) Uani 1 1 d .
I1 I 0.91703(3) -0.11000(4) 0.29560(4) 0.02815(15) Uani 1 1 d .
I2 I 0.90872(3) 0.12776(4) 0.08267(4) 0.03145(16) Uani 1 1 d .
S1 S 0.85920(12) 0.15404(16) 0.30123(16) 0.0285(5) Uani 1 1 d .
S2 S 0.85303(12) -0.14204(16) -0.00486(16) 0.0274(4) Uani 1 1 d .

loop_
_atom_site_aniso_label
_atom_site_aniso_U_11
_atom_site_aniso_U_22
_atom_site_aniso_U_33
_atom_site_aniso_U_23
_atom_site_aniso_U_13
_atom_site_aniso_U_12
C1 0.029(4) 0.024(4) 0.032(4) -0.003(3) 0.018(4) -0.002(3)
C2 0.042(5) 0.024(5) 0.041(5) 0.003(4) 0.032(4) 0.005(4)
C3 0.035(5) 0.034(5) 0.045(6) 0.001(4) 0.015(5) 0.003(4)
C4 0.039(5) 0.031(5) 0.044(5) -0.008(4) 0.023(5) -0.005(4)
C5 0.057(6) 0.028(5) 0.057(6) 0.006(5) 0.042(6) 0.006(5)
C6 0.066(7) 0.031(6) 0.077(8) 0.007(5) 0.050(7) 0.011(5)
C7 0.048(6) 0.032(5) 0.043(6) 0.011(4) 0.023(5) 0.015(5)
C8 0.036(5) 0.034(5) 0.030(5) 0.004(4) 0.008(4) 0.008(4)
C9 0.038(5) 0.021(4) 0.027(4) 0.002(3) 0.024(4) 0.002(4)
C10 0.038(5) 0.034(5) 0.029(5) -0.003(4) 0.015(4) -0.006(4)
C11 0.043(6) 0.036(6) 0.036(5) 0.001(4) 0.018(5) 0.004(4)
C12 0.042(5) 0.021(4) 0.047(5) 0.001(4) 0.031(5) 0.006(4)
C13 0.066(7) 0.030(6) 0.064(7) 0.009(5) 0.041(6) 0.003(5)
C14 0.034(5) 0.035(5) 0.052(6) -0.003(5) 0.023(5) -0.008(4)
C15 0.035(5) 0.029(5) 0.034(5) -0.004(4) 0.020(4) -0.005(4)
Cu1 0.0412(6) 0.0334(6) 0.0352(6) -0.0012(5) 0.0252(5) 0.0035(5)
Cu2 0.0391(6) 0.0308(6) 0.0302(5) -0.0049(5) 0.0201(5) -0.0021(5)
I1 0.0299(3) 0.0255(3) 0.0302(3) 0.0012(2) 0.0172(2) -0.0014(2)
I2 0.0381(3) 0.0260(3) 0.0296(3) 0.0041(2) 0.0182(2) 0.0030(2)
S1 0.0337(11) 0.0268(11) 0.0277(10) 0.0015(9) 0.0186(9) 0.0023(9)
S2 0.0319(11) 0.0253(11) 0.0287(10) -0.0017(9) 0.0189(9) -0.0021(9)

loop_
_atom_type_symbol
_atom_type_description
_atom_type_scat_dispersion_real
_atom_type_scat_dispersion_imag
_atom_type_scat_source
C C 0.0033 0.0016 'International Tables Vol C Tables 4.2.6.8 and 6.1.1.4'
H H 0.0000 0.0000 'International Tables Vol C Tables 4.2.6.8 and 6.1.1.4'
S S 0.1246 0.1234 'International Tables Vol C Tables 4.2.6.8 and 6.1.1.4'
Cu Cu 0.3201 1.2651 'International Tables Vol C Tables 4.2.6.8 and 6.1.1.4'
I I -0.4742 1.8119 'International Tables Vol C Tables 4.2.6.8 and 6.1.1.4'

loop_
_geom_angle_atom_site_label_1
_geom_angle_atom_site_label_2
_geom_angle_atom_site_label_3
_geom_angle
_geom_angle_site_symmetry_1
_geom_angle_site_symmetry_3
S1 C1 S2 116.9(5) . 6_556
C3 C2 C8 120.5(9) . .
C3 C2 S1 122.5(7) . .
C8 C2 S1 117.0(7) . .
C2 C3 C4 120.0(9) . .
C3 C4 C5 121.1(9) . .
C4 C5 C7 118.4(9) . .
C4 C5 C6 120.8(10) . .
C7 C5 C6 120.8(10) . .
C5 C7 C8 120.9(9) . .
C2 C8 C7 118.9(9) . .
C15 C9 C10 119.5(8) . .
C15 C9 S2 119.2(7) . .
C10 C9 S2 121.4(7) . .
C11 C10 C9 118.6(9) . .
C12 C11 C10 122.3(9) . .
C14 C12 C11 117.7(9) . .
C14 C12 C13 121.6(9) . .
C11 C12 C13 120.7(9) . .
C15 C14 C12 121.2(9) . .
C14 C15 C9 120.6(9) . .
S1 Cu1 I2 110.64(7) . .
S1 Cu1 Cu1 156.19(7) . 2_755
I2 Cu1 Cu1 60.89(5) . 2_755
S1 Cu1 Cu2 134.17(8) . .
I2 Cu1 Cu2 61.22(6) . .
Cu1 Cu1 Cu2 64.06(5) 2_755 .
S1 Cu1 I2 112.34(9) . 2_755
I2 Cu1 I2 114.22(6) . 2_755
Cu1 Cu1 I2 59.51(8) 2_755 2_755
Cu2 Cu1 I2 111.39(6) . 2_755
S1 Cu1 I1 95.27(8) . .
I2 Cu1 I1 114.44(4) . .
Cu1 Cu1 I1 108.51(3) 2_755 .
Cu2 Cu1 I1 57.93(6) . .
I2 Cu1 I1 108.45(5) 2_755 .
S1 Cu1 Cu2 139.80(8) . 2_755
I2 Cu1 Cu2 108.02(5) . 2_755
Cu1 Cu1 Cu2 58.47(6) 2_755 2_755
Cu2 Cu1 Cu2 59.94(6) . 2_755
I2 Cu1 Cu2 58.90(6) 2_755 2_755
I1 Cu1 Cu2 58.19(6) . 2_755
S2 Cu2 I1 112.99(9) . .
S2 Cu2 Cu1 141.04(9) . .
I1 Cu2 Cu1 62.45(6) . .
S2 Cu2 I2 98.23(8) . .
I1 Cu2 I2 116.36(5) . .
Cu1 Cu2 I2 58.81(6) . .
S2 Cu2 I1 108.41(8) . 2_755
I1 Cu2 I1 111.18(5) . 2_755
Cu1 Cu2 I1 108.82(5) . 2_755
I2 Cu2 I1 108.78(4) . 2_755
S2 Cu2 Cu2 152.75(7) . 2_755
I1 Cu2 Cu2 60.48(8) . 2_755
Cu1 Cu2 Cu2 62.69(6) . 2_755
I2 Cu2 Cu2 108.30(3) . 2_755
I1 Cu2 Cu2 57.54(6) 2_755 2_755
S2 Cu2 Cu1 139.78(8) . 2_755
I1 Cu2 Cu1 106.88(6) . 2_755
Cu1 Cu2 Cu1 57.46(7) . 2_755
I2 Cu2 Cu1 57.93(6) . 2_755
I1 Cu2 Cu1 59.55(6) 2_755 2_755
Cu2 Cu2 Cu1 57.37(5) 2_755 2_755
Cu2 I1 Cu2 61.98(5) . 2_755
Cu2 I1 Cu1 59.62(4) . .
Cu2 I1 Cu1 62.26(4) 2_755 .
Cu1 I2 Cu1 59.60(6) . 2_755
Cu1 I2 Cu2 59.97(4) . .
Cu1 I2 Cu2 63.17(4) 2_755 .
C2 S1 C1 103.3(4) . .
C2 S1 Cu1 111.0(3) . .
C1 S1 Cu1 99.2(3) . .
C9 S2 C1 103.1(4) . 6
C9 S2 Cu2 110.9(3) . .
C1 S2 Cu2 97.4(3) 6 .

loop_
_geom_bond_atom_site_label_1
_geom_bond_atom_site_label_2
_geom_bond_distance
_geom_bond_site_symmetry_2
C1 S1 1.816(8) .
C1 S2 1.829(8) 6_556
C2 C3 1.364(13) .
C2 C8 1.393(12) .
C2 S1 1.792(9) .
C3 C4 1.381(13) .
C4 C5 1.386(14) .
C5 C7 1.387(15) .
C5 C6 1.510(13) .
C7 C8 1.396(13) .
C9 C15 1.387(12) .
C9 C10 1.395(12) .
C9 S2 1.778(9) .
C10 C11 1.393(13) .
C11 C12 1.388(13) .
C12 C14 1.383(13) .
C12 C13 1.500(13) .
C14 C15 1.379(13) .
Cu1 S1 2.320(3) .
Cu1 I2 2.650(2) .
Cu1 Cu1 2.652(3) 2_755
Cu1 Cu2 2.682(2) .
Cu1 I2 2.687(2) 2_755
Cu1 I1 2.756(2) .
Cu1 Cu2 2.829(2) 2_755
Cu2 S2 2.328(3) .
Cu2 I1 2.634(2) .
Cu2 I2 2.715(2) .
Cu2 I1 2.717(3) 2_755
Cu2 Cu2 2.756(3) 2_755
Cu2 Cu1 2.829(2) 2_755
I1 Cu2 2.717(3) 2_755
I2 Cu1 2.687(2) 2_755
S2 C1 1.829(8) 6
